data_4037963
loop_
_publ_author_name
'K\"ollmann, Christoph'
'Sake, Svenja M.'
'Jones, Peter G.'
'Pietschmann, Thomas'
'Werz, Daniel B.'

_publ_section_title
;
 Protecting-Group-Mediated Diastereoselective Synthesis of C4'-Methylated
 Uridine Analogs and their Activity against the Human Respiratory
 Syncytial Virus.
;
_journal_name_full 'The Journal of organic chemistry'
_journal_paper_doi 10.1021/acs.joc.9b03425
_journal_year 2020
_chemical_absolute_configuration ad
_chemical_formula_sum 'C15 H20 N2 O6'
_chemical_formula_weight 324.33
_space_group_crystal_system orthorhombic
_space_group_IT_number 19
_space_group_name_Hall 'P 2ac 2ab'
_space_group_name_H-M_alt 'P 21 21 21'
_atom_sites_solution_hydrogens mixed
_audit_creation_method SHELXL-2017/1
_cell_angle_alpha 90
_cell_angle_beta 90
_cell_angle_gamma 90
_cell_formula_units_Z 4
_cell_length_a 5.91240(8)
_cell_length_b 6.26542(6)
_cell_length_c 40.7670(4)
_cell_measurement_reflns_used 39035
_cell_measurement_temperature 100(2)
_cell_measurement_theta_max 77.2210
_cell_measurement_theta_min 4.3350
_cell_volume 1510.16(3)
_computing_cell_refinement 'CrysAlisPro 1.171.40.42a (Rigaku OD, 2019)'
_computing_data_collection 'CrysAlisPro 1.171.40.42a (Rigaku OD, 2019)'
_computing_data_reduction 'CrysAlisPro 1.171.40.42a (Rigaku OD, 2019)'
_computing_molecular_graphics 'Siemens XP'
_computing_publication_material SHELXL-2017
_computing_structure_refinement 'SHELXL-2017/1 (Sheldrick, 2017)'
_computing_structure_solution SHELXT
_diffrn_ambient_temperature 100(2)
_diffrn_detector_area_resol_mean 10.0000
_diffrn_measured_fraction_theta_full 1.000
_diffrn_measured_fraction_theta_max 0.995
_diffrn_measurement_device_type 'XtaLAB Synergy, Single source at home/near, HyP'
_diffrn_measurement_method '\w scans'
_diffrn_radiation_type CuK\a
_diffrn_radiation_wavelength 1.54184
_diffrn_reflns_av_R_equivalents 0.0425
_diffrn_reflns_av_unetI/netI 0.0128
_diffrn_reflns_Laue_measured_fraction_full 1.000
_diffrn_reflns_Laue_measured_fraction_max 0.995
_diffrn_reflns_limit_h_max 7
_diffrn_reflns_limit_h_min -6
_diffrn_reflns_limit_k_max 7
_diffrn_reflns_limit_k_min -7
_diffrn_reflns_limit_l_max 51
_diffrn_reflns_limit_l_min -51
_diffrn_reflns_number 59504
_diffrn_reflns_point_group_measured_fraction_full 1.000
_diffrn_reflns_point_group_measured_fraction_max 0.992
_diffrn_reflns_theta_full 67.684
_diffrn_reflns_theta_max 77.476
_diffrn_reflns_theta_min 2.167
_diffrn_source 'micro-focus sealed X-ray tube'
_exptl_absorpt_coefficient_mu 0.935
_exptl_absorpt_correction_T_max 1.00000
_exptl_absorpt_correction_T_min 0.85681
_exptl_absorpt_correction_type multi-scan
_exptl_absorpt_process_details
;
CrysAlisPro 1.171.40.42a (Rigaku Oxford Diffraction, 2019)
Empirical absorption correction using spherical harmonics,
 implemented in SCALE3 ABSPACK scaling algorithm.
;
_exptl_crystal_colour colourless
_exptl_crystal_density_diffrn 1.427
_exptl_crystal_description lath
_exptl_crystal_F_000 688
_exptl_crystal_size_max 0.15
_exptl_crystal_size_mid 0.04
_exptl_crystal_size_min 0.02
_refine_diff_density_max 0.157
_refine_diff_density_min -0.191
_refine_diff_density_rms 0.038
_refine_ls_abs_structure_details
;
 Flack x determined using 1240 quotients [(I+)-(I-)]/[(I+)+(I-)]
 (Parsons, Flack and Wagner, Acta Cryst. B69 (2013) 249-259).
;
_refine_ls_abs_structure_Flack -0.01(3)
_refine_ls_extinction_method none
_refine_ls_goodness_of_fit_ref 1.042
_refine_ls_hydrogen_treatment mixed
_refine_ls_matrix_type full
_refine_ls_number_parameters 216
_refine_ls_number_reflns 3181
_refine_ls_number_restraints 0
_refine_ls_restrained_S_all 1.042
_refine_ls_R_factor_all 0.0254
_refine_ls_R_factor_gt 0.0248
_refine_ls_shift/su_max 0.001
_refine_ls_shift/su_mean 0.000
_refine_ls_structure_factor_coef Fsqd
_refine_ls_weighting_details 'w=1/[\s^2^(Fo^2^)+(0.0335P)^2^+0.3659P] where P=(Fo^2^+2Fc^2^)/3'
_refine_ls_weighting_scheme calc
_refine_ls_wR_factor_gt 0.0626
_refine_ls_wR_factor_ref 0.0630
_reflns_Friedel_coverage 0.665
_reflns_Friedel_fraction_full 1.000
_reflns_Friedel_fraction_max 0.987
_reflns_number_gt 3126
_reflns_number_total 3181
_reflns_threshold_expression 'I > 2\s(I)'
_cod_data_source_file jo9b03425_si_005.cif
_cod_data_source_block kolbenz
_cod_database_code 4037963
_shelx_shelxl_version_number 2017/1
_shelx_space_group_comment
;
The symmetry employed for this shelxl refinement is uniquely defined
by the following loop, which should always be used as a source of
symmetry information in preference to the above space-group names.
They are only intended as comments.
;
_shelx_estimated_absorpt_t_min 0.872
_shelx_estimated_absorpt_t_max 0.982

loop_
_space_group_symop_operation_xyz
'x, y, z'
'-x+1/2, -y, z+1/2'
'-x, y+1/2, -z+1/2'
'x+1/2, -y+1/2, -z'

loop_
_atom_site_label
_atom_site_type_symbol
_atom_site_fract_x
_atom_site_fract_y
_atom_site_fract_z
_atom_site_U_iso_or_equiv
_atom_site_adp_type
_atom_site_occupancy
_atom_site_site_symmetry_order
_atom_site_calc_flag
_atom_site_refinement_flags_posn
_atom_site_refinement_flags_adp
_atom_site_refinement_flags_occupancy
_atom_site_disorder_assembly
_atom_site_disorder_group
C1 C 0.7222(2) 0.3361(2) 0.40207(3) 0.0130(3) Uani 1 1 d . . . . .
H1 H 0.879984 0.308889 0.394278 0.016 Uiso 1 1 calc R U . . .
C2 C 0.5552(2) 0.2899(2) 0.37391(3) 0.0130(3) Uani 1 1 d . . . . .
H2 H 0.403623 0.244263 0.382248 0.016 Uiso 1 1 calc R U . . .
C3 C 0.5446(2) 0.5033(2) 0.35653(3) 0.0151(3) Uani 1 1 d . . . . .
H3 H 0.397736 0.526496 0.344900 0.018 Uiso 1 1 calc R U . . .
C4 C 0.5873(3) 0.6678(2) 0.38331(3) 0.0151(3) Uani 1 1 d . . . . .
H4 H 0.689243 0.782456 0.374789 0.018 Uiso 1 1 calc R U . . .
C5 C 0.3713(3) 0.7655(2) 0.39588(4) 0.0180(3) Uani 1 1 d . . . . .
H5A H 0.401925 0.848480 0.416065 0.022 Uiso 1 1 calc R U . . .
H5B H 0.307484 0.863352 0.379217 0.022 Uiso 1 1 calc R U . . .
C6 C 0.7603(3) 0.2681(2) 0.32571(3) 0.0157(3) Uani 1 1 d . . . . .
C7 C 1.0111(3) 0.2156(2) 0.32605(4) 0.0201(3) Uani 1 1 d . . . . .
H7A H 1.073152 0.243341 0.348203 0.024 Uiso 1 1 calc R U . . .
H7B H 1.091156 0.309432 0.310335 0.024 Uiso 1 1 calc R U . . .
C8 C 1.0528(3) -0.0175(3) 0.31686(4) 0.0248(3) Uani 1 1 d . . . . .
H8A H 1.217671 -0.044629 0.315981 0.030 Uiso 1 1 calc R U . . .
H8B H 0.987195 -0.111298 0.333924 0.030 Uiso 1 1 calc R U . . .
C9 C 0.9475(3) -0.0708(3) 0.28371(4) 0.0309(4) Uani 1 1 d . . . . .
H9A H 1.026157 0.010308 0.266275 0.037 Uiso 1 1 calc R U . . .
H9B H 0.967602 -0.224859 0.279135 0.037 Uiso 1 1 calc R U . . .
C10 C 0.6963(3) -0.0166(3) 0.28309(4) 0.0277(4) Uani 1 1 d . . . . .
H10A H 0.614640 -0.111083 0.298536 0.033 Uiso 1 1 calc R U . . .
H10B H 0.635675 -0.042626 0.260807 0.033 Uiso 1 1 calc R U . . .
C11 C 0.6546(3) 0.2168(3) 0.29260(4) 0.0210(3) Uani 1 1 d . . . . .
H11A H 0.719971 0.311549 0.275638 0.025 Uiso 1 1 calc R U . . .
H11B H 0.489762 0.243964 0.293579 0.025 Uiso 1 1 calc R U . . .
C12 C 0.4910(3) 0.2467(2) 0.45066(3) 0.0159(3) Uani 1 1 d . . . . .
H12 H 0.388087 0.355534 0.444293 0.019 Uiso 1 1 calc R U . . .
C13 C 0.4480(3) 0.1325(2) 0.47795(4) 0.0179(3) Uani 1 1 d . . . . .
H13 H 0.313614 0.157452 0.490126 0.021 Uiso 1 1 calc R U . . .
C14 C 0.6068(3) -0.0276(2) 0.48860(3) 0.0171(3) Uani 1 1 d . . . . .
C15 C 0.8298(2) 0.0460(2) 0.43879(3) 0.0144(3) Uani 1 1 d . . . . .
O1 O 0.69871(18) 0.55440(15) 0.40998(2) 0.0155(2) Uani 1 1 d . . . . .
O2 O 0.64287(18) 0.14497(16) 0.35041(2) 0.0151(2) Uani 1 1 d . . . . .
O3 O 0.73239(19) 0.48725(16) 0.33446(3) 0.0192(2) Uani 1 1 d . . . . .
O4 O 0.21408(19) 0.59818(17) 0.40276(3) 0.0200(2) Uani 1 1 d . . . . .
H04 H 0.094(4) 0.653(4) 0.4106(6) 0.042(7) Uiso 1 1 d . . . . .
O5 O 0.5966(2) -0.12949(18) 0.51440(3) 0.0238(3) Uani 1 1 d . . . . .
O6 O 0.98823(19) -0.00046(17) 0.42108(3) 0.0199(2) Uani 1 1 d . . . . .
N1 N 0.6799(2) 0.20994(19) 0.43173(3) 0.0137(2) Uani 1 1 d . . . . .
N2 N 0.7851(2) -0.0615(2) 0.46743(3) 0.0167(3) Uani 1 1 d . . . . .
H02 H 0.887(4) -0.162(4) 0.4723(5) 0.032(6) Uiso 1 1 d . . . . .

loop_
_atom_site_aniso_label
_atom_site_aniso_U_11
_atom_site_aniso_U_22
_atom_site_aniso_U_33
_atom_site_aniso_U_23
_atom_site_aniso_U_13
_atom_site_aniso_U_12
C1 0.0142(6) 0.0106(6) 0.0143(6) 0.0011(5) 0.0015(5) 0.0007(5)
C2 0.0131(7) 0.0115(6) 0.0144(6) 0.0000(5) 0.0011(5) 0.0004(5)
C3 0.0146(7) 0.0143(7) 0.0163(6) 0.0019(5) 0.0009(5) 0.0011(6)
C4 0.0156(7) 0.0108(6) 0.0190(7) 0.0032(5) -0.0010(5) 0.0012(5)
C5 0.0165(7) 0.0120(6) 0.0254(7) -0.0011(6) -0.0001(6) -0.0001(6)
C6 0.0173(7) 0.0138(6) 0.0162(6) 0.0018(5) 0.0027(5) -0.0003(6)
C7 0.0152(7) 0.0225(8) 0.0227(7) 0.0010(6) 0.0017(6) -0.0010(6)
C8 0.0190(8) 0.0255(8) 0.0301(8) 0.0028(6) 0.0067(6) 0.0059(7)
C9 0.0394(10) 0.0266(8) 0.0267(8) -0.0050(7) 0.0121(8) 0.0054(8)
C10 0.0344(9) 0.0299(8) 0.0189(7) -0.0084(6) -0.0003(7) -0.0027(8)
C11 0.0200(8) 0.0271(8) 0.0158(6) 0.0025(6) 0.0006(6) 0.0009(6)
C12 0.0144(7) 0.0151(6) 0.0181(6) -0.0025(5) 0.0008(5) 0.0012(6)
C13 0.0169(7) 0.0189(7) 0.0177(6) -0.0016(6) 0.0026(6) -0.0020(6)
C14 0.0187(7) 0.0161(7) 0.0165(6) 0.0000(5) -0.0010(6) -0.0055(6)
C15 0.0156(7) 0.0128(6) 0.0149(6) -0.0006(5) -0.0022(5) 0.0008(6)
O1 0.0178(5) 0.0103(5) 0.0183(5) -0.0001(4) -0.0027(4) 0.0015(4)
O2 0.0196(5) 0.0116(5) 0.0142(4) -0.0005(4) 0.0038(4) -0.0005(4)
O3 0.0237(5) 0.0134(5) 0.0205(5) 0.0021(4) 0.0077(4) -0.0006(4)
O4 0.0141(5) 0.0151(5) 0.0309(6) -0.0021(4) 0.0051(5) 0.0003(4)
O5 0.0266(6) 0.0260(6) 0.0187(5) 0.0082(4) -0.0001(5) -0.0061(5)
O6 0.0195(5) 0.0192(5) 0.0210(5) 0.0030(4) 0.0042(4) 0.0076(4)
N1 0.0146(6) 0.0131(6) 0.0133(5) 0.0013(4) 0.0013(4) 0.0016(5)
N2 0.0186(6) 0.0145(6) 0.0170(5) 0.0032(4) -0.0004(5) 0.0027(5)

loop_
_atom_type_symbol
_atom_type_description
_atom_type_scat_dispersion_real
_atom_type_scat_dispersion_imag
_atom_type_scat_source
C C 0.0181 0.0091 'International Tables Vol C Tables 4.2.6.8 and 6.1.1.4'
H H 0.0000 0.0000 'International Tables Vol C Tables 4.2.6.8 and 6.1.1.4'
N N 0.0311 0.0180 'International Tables Vol C Tables 4.2.6.8 and 6.1.1.4'
O O 0.0492 0.0322 'International Tables Vol C Tables 4.2.6.8 and 6.1.1.4'

loop_
_geom_angle_atom_site_label_1
_geom_angle_atom_site_label_2
_geom_angle_atom_site_label_3
_geom_angle
_geom_angle_site_symmetry_1
_geom_angle_site_symmetry_3
_geom_angle_publ_flag
O1 C1 N1 108.48(10) . . ?
O1 C1 C2 106.79(11) . . ?
N1 C1 C2 113.81(11) . . ?
O2 C2 C3 105.33(11) . . ?
O2 C2 C1 112.89(12) . . ?
C3 C2 C1 102.05(11) . . ?
O3 C3 C2 101.53(11) . . ?
O3 C3 C4 111.68(12) . . ?
C2 C3 C4 104.79(11) . . ?
O1 C4 C5 109.12(11) . . ?
O1 C4 C3 106.27(11) . . ?
C5 C4 C3 112.25(12) . . ?
O4 C5 C4 108.69(11) . . ?
O3 C6 O2 106.44(11) . . ?
O3 C6 C7 108.58(12) . . ?
O2 C6 C7 110.30(12) . . ?
O3 C6 C11 112.15(12) . . ?
O2 C6 C11 107.93(12) . . ?
C7 C6 C11 111.33(13) . . ?
C6 C7 C8 111.23(13) . . ?
C9 C8 C7 111.17(14) . . ?
C10 C9 C8 111.34(13) . . ?
C9 C10 C11 111.43(15) . . ?
C6 C11 C10 111.08(13) . . ?
C13 C12 N1 121.80(14) . . ?
C12 C13 C14 119.73(14) . . ?
O5 C14 N2 119.50(14) . . ?
O5 C14 C13 125.87(14) . . ?
N2 C14 C13 114.62(12) . . ?
O6 C15 N2 122.32(13) . . ?
O6 C15 N1 123.05(13) . . ?
N2 C15 N1 114.63(12) . . ?
C1 O1 C4 110.27(10) . . ?
C2 O2 C6 107.74(10) . . ?
C6 O3 C3 108.31(11) . . ?
C12 N1 C15 121.73(12) . . ?
C12 N1 C1 120.70(12) . . ?
C15 N1 C1 117.48(12) . . ?
C15 N2 C14 127.13(13) . . ?

loop_
_geom_bond_atom_site_label_1
_geom_bond_atom_site_label_2
_geom_bond_distance
_geom_bond_site_symmetry_2
_geom_bond_publ_flag
C1 O1 1.4123(16) . ?
C1 N1 1.4661(17) . ?
C1 C2 1.5417(19) . ?
C2 O2 1.4179(16) . ?
C2 C3 1.5148(19) . ?
C3 O3 1.4324(17) . ?
C3 C4 1.522(2) . ?
C4 O1 1.4562(16) . ?
C4 C5 1.506(2) . ?
C5 O4 1.4287(18) . ?
C6 O3 1.4286(17) . ?
C6 O2 1.4462(17) . ?
C6 C7 1.519(2) . ?
C6 C11 1.522(2) . ?
C7 C8 1.527(2) . ?
C8 C9 1.525(2) . ?
C9 C10 1.524(3) . ?
C10 C11 1.533(2) . ?
C12 C13 1.347(2) . ?
C12 N1 1.3771(19) . ?
C13 C14 1.441(2) . ?
C14 O5 1.2318(18) . ?
C14 N2 1.379(2) . ?
C15 O6 1.2180(18) . ?
C15 N2 1.3737(18) . ?
C15 N1 1.3868(18) . ?

loop_
_geom_hbond_atom_site_label_D
_geom_hbond_atom_site_label_H
_geom_hbond_atom_site_label_A
_geom_hbond_distance_DH
_geom_hbond_distance_HA
_geom_hbond_distance_DA
_geom_hbond_angle_DHA
_geom_hbond_site_symmetry_A
_geom_hbond_publ_flag
O4 H04 O1 0.85(3) 2.42(2) 3.0735(16) 134(2) 1_455 yes
O4 H04 O6 0.85(3) 2.30(3) 2.9434(15) 133(2) 1_465 yes
N2 H02 O5 0.89(2) 1.88(2) 2.7727(17) 176(2) 4_546 yes
C4 H4 O2 1.00 2.49 3.2932(17) 136.6 1_565 yes
C12 H12 O4 0.95 2.50 3.3679(18) 152.4 . yes

loop_
_geom_torsion_atom_site_label_1
_geom_torsion_atom_site_label_2
_geom_torsion_atom_site_label_3
_geom_torsion_atom_site_label_4
_geom_torsion
_geom_torsion_site_symmetry_1
_geom_torsion_site_symmetry_2
_geom_torsion_site_symmetry_3
_geom_torsion_site_symmetry_4
_geom_torsion_publ_flag
O1 C1 C2 O2 142.32(11) . . . . ?
N1 C1 C2 O2 -98.01(13) . . . . ?
O1 C1 C2 C3 29.76(14) . . . . ?
N1 C1 C2 C3 149.43(11) . . . . ?
O2 C2 C3 O3 -31.53(14) . . . . ?
C1 C2 C3 O3 86.56(12) . . . . ?
O2 C2 C3 C4 -147.88(12) . . . . ?
C1 C2 C3 C4 -29.78(14) . . . . ?
O3 C3 C4 O1 -88.75(13) . . . . ?
C2 C3 C4 O1 20.36(14) . . . . ?
O3 C3 C4 C5 152.03(12) . . . . ?
C2 C3 C4 C5 -98.86(13) . . . . ?
O1 C4 C5 O4 -69.38(14) . . . . ?
C3 C4 C5 O4 48.15(16) . . . . ?
O3 C6 C7 C8 180.00(11) . . . . ?
O2 C6 C7 C8 63.72(16) . . . . ?
C11 C6 C7 C8 -56.07(17) . . . . ?
C6 C7 C8 C9 55.67(17) . . . . ?
C7 C8 C9 C10 -55.03(19) . . . . ?
C8 C9 C10 C11 54.73(19) . . . . ?
O3 C6 C11 C10 177.42(13) . . . . ?
O2 C6 C11 C10 -65.66(16) . . . . ?
C7 C6 C11 C10 55.53(17) . . . . ?
C9 C10 C11 C6 -54.89(17) . . . . ?
N1 C12 C13 C14 2.3(2) . . . . ?
C12 C13 C14 O5 173.57(15) . . . . ?
C12 C13 C14 N2 -5.3(2) . . . . ?
N1 C1 O1 C4 -141.04(11) . . . . ?
C2 C1 O1 C4 -17.99(15) . . . . ?
C5 C4 O1 C1 119.86(12) . . . . ?
C3 C4 O1 C1 -1.39(15) . . . . ?
C3 C2 O2 C6 21.04(15) . . . . ?
C1 C2 O2 C6 -89.50(13) . . . . ?
O3 C6 O2 C2 -2.18(15) . . . . ?
C7 C6 O2 C2 115.44(13) . . . . ?
C11 C6 O2 C2 -122.74(13) . . . . ?
O2 C6 O3 C3 -18.99(15) . . . . ?
C7 C6 O3 C3 -137.73(12) . . . . ?
C11 C6 O3 C3 98.82(13) . . . . ?
C2 C3 O3 C6 30.75(14) . . . . ?
C4 C3 O3 C6 141.95(12) . . . . ?
C13 C12 N1 C15 3.5(2) . . . . ?
C13 C12 N1 C1 179.78(13) . . . . ?
O6 C15 N1 C12 174.14(14) . . . . ?
N2 C15 N1 C12 -5.59(19) . . . . ?
O6 C15 N1 C1 -2.3(2) . . . . ?
N2 C15 N1 C1 177.99(12) . . . . ?
O1 C1 N1 C12 49.33(17) . . . . ?
C2 C1 N1 C12 -69.38(16) . . . . ?
O1 C1 N1 C15 -134.21(12) . . . . ?
C2 C1 N1 C15 107.08(14) . . . . ?
O6 C15 N2 C14 -177.50(14) . . . . ?
N1 C15 N2 C14 2.2(2) . . . . ?
O5 C14 N2 C15 -175.89(14) . . . . ?
C13 C14 N2 C15 3.1(2) . . . . ?
